data_7229574
loop_
_publ_author_name
'McMorran, David'
'McKay, Aidan P.'
'Gordon, Keith'
'Shillito, Georgina E.'

_publ_section_title
;
 Cyclometallated Platinum(II) and Palladium(II) Complexes Containing
 1,5-Diarylbiguanides: Synthesis, Characterisation and Hydrogen
 Bond-directed Assembly
;
_journal_name_full CrystEngComm
_journal_paper_doi 10.1039/C7CE01805C
_journal_year 2017
_chemical_formula_sum 'C47.33 H50.33 Cl N8 O2 Pt'
_chemical_formula_weight 993.78
_space_group_crystal_system monoclinic
_space_group_IT_number 15
_space_group_name_Hall '-C 2yc'
_space_group_name_H-M_alt 'C 1 2/c 1'
_symmetry_space_group_name_Hall '-C 2yc'
_symmetry_space_group_name_H-M 'C 1 2/c 1'
_atom_sites_solution_hydrogens mixed
_audit_creation_method SHELXL-2014/7
_audit_update_record
;
2017-10-10 deposited with the CCDC.
2017-11-15 downloaded from the CCDC.
;
_cell_angle_alpha 90
_cell_angle_beta 97.802(2)
_cell_angle_gamma 90
_cell_formula_units_Z 8
_cell_length_a 36.4566(9)
_cell_length_b 13.9098(2)
_cell_length_c 21.6407(3)
_cell_measurement_reflns_used 27022
_cell_measurement_temperature 100.0(1)
_cell_measurement_theta_max 76.5000
_cell_measurement_theta_min 3.8650
_cell_volume 10872.5(3)
_computing_cell_refinement 'CrysAlisPro 1.171.38.46 (Rigaku OD, 2015)'
_computing_data_collection 'CrysAlisPro 1.171.38.46 (Rigaku OD, 2015)'
_computing_data_reduction 'CrysAlisPro 1.171.38.46 (Rigaku OD, 2015)'
_computing_structure_refinement 'SHELXL-2014/7 (Sheldrick, 2014)'
_computing_structure_solution 'SHELXT (Sheldrick, 2014)'
_diffrn_ambient_temperature 100.0(1)
_diffrn_detector_area_resol_mean 5.1725
_diffrn_measured_fraction_theta_full 1.000
_diffrn_measured_fraction_theta_max 0.992
_diffrn_measurement_device_type 'SuperNova, Dual, Cu at zero, Atlas'
_diffrn_radiation_type CuK\a
_diffrn_radiation_wavelength 1.54184
_diffrn_reflns_av_R_equivalents 0.0719
_diffrn_reflns_av_unetI/netI 0.0365
_diffrn_reflns_Laue_measured_fraction_full 1.000
_diffrn_reflns_Laue_measured_fraction_max 0.992
_diffrn_reflns_limit_h_max 45
_diffrn_reflns_limit_h_min -44
_diffrn_reflns_limit_k_max 17
_diffrn_reflns_limit_k_min -15
_diffrn_reflns_limit_l_max 24
_diffrn_reflns_limit_l_min -27
_diffrn_reflns_number 64272
_diffrn_reflns_point_group_measured_fraction_full 1.000
_diffrn_reflns_point_group_measured_fraction_max 0.992
_diffrn_reflns_theta_full 68.500
_diffrn_reflns_theta_max 76.363
_diffrn_reflns_theta_min 3.405
_diffrn_source 'micro-focus sealed X-ray tube'
_exptl_absorpt_coefficient_mu 5.586
_exptl_absorpt_correction_T_max 1.000
_exptl_absorpt_correction_T_min 0.736
_exptl_absorpt_correction_type gaussian
_exptl_absorpt_process_details
;
CrysAlisPro 1.171.38.46 (Rigaku Oxford Diffraction, 2015)
Numerical absorption correction based on gaussian integration over
            a multifaceted crystal model
Empirical absorption correction using spherical harmonics,
 implemented in SCALE3 ABSPACK scaling algorithm.
;
_exptl_crystal_colour orange
_exptl_crystal_density_diffrn 1.214
_exptl_crystal_description plate
_exptl_crystal_F_000 4010
_exptl_crystal_size_max 0.234
_exptl_crystal_size_mid 0.174
_exptl_crystal_size_min 0.094
_platon_squeeze_details
'Void contained disorded petroleum ether solvents which could not be seperated and solved through PART fuctions'
_refine_diff_density_max 2.020
_refine_diff_density_min -2.088
_refine_diff_density_rms 0.143
_refine_ls_extinction_method none
_refine_ls_goodness_of_fit_ref 1.053
_refine_ls_hydrogen_treatment mixed
_refine_ls_matrix_type full
_refine_ls_number_parameters 615
_refine_ls_number_reflns 11317
_refine_ls_number_restraints 99
_refine_ls_restrained_S_all 1.067
_refine_ls_R_factor_all 0.0630
_refine_ls_R_factor_gt 0.0574
_refine_ls_shift/su_max 0.037
_refine_ls_shift/su_mean 0.001
_refine_ls_structure_factor_coef Fsqd
_refine_ls_weighting_details 'w=1/[\s^2^(Fo^2^)+(0.1128P)^2^+30.4132P] where P=(Fo^2^+2Fc^2^)/3'
_refine_ls_weighting_scheme calc
_refine_ls_wR_factor_gt 0.1643
_refine_ls_wR_factor_ref 0.1700
_reflns_Friedel_coverage 0.000
_reflns_number_gt 9795
_reflns_number_total 11317
_reflns_threshold_expression 'I > 2\s(I)'
_cod_data_source_file c7ce01805c2.cif
_cod_data_source_block shelx_CCDC6
_cod_database_code 7229574
_shelx_shelxl_version_number 2014/7
_shelx_space_group_comment
;
The symmetry employed for this shelxl refinement is uniquely defined
by the following loop, which should always be used as a source of
symmetry information in preference to the above space-group names.
They are only intended as comments.
;
_platon_squeeze_void_probe_radius 1.20

loop_
_space_group_symop_operation_xyz
'x, y, z'
'-x, y, -z+1/2'
'x+1/2, y+1/2, z'
'-x+1/2, y+1/2, -z+1/2'
'-x, -y, -z'
'x, -y, z-1/2'
'-x+1/2, -y+1/2, -z'
'x+1/2, -y+1/2, z-1/2'

loop_
_atom_site_label
_atom_site_type_symbol
_atom_site_fract_x
_atom_site_fract_y
_atom_site_fract_z
_atom_site_U_iso_or_equiv
_atom_site_adp_type
_atom_site_occupancy
_atom_site_site_symmetry_order
_atom_site_calc_flag
_atom_site_refinement_flags_posn
_atom_site_refinement_flags_adp
_atom_site_refinement_flags_occupancy
_atom_site_disorder_assembly
_atom_site_disorder_group
C48A C 0.9011(5) 0.6822(16) 0.6828(10) 0.041(6) Uani 0.193(8) 1 d D U P A 1
H48A H 0.8981 0.7374 0.6544 0.049 Uiso 0.193(8) 1 calc R U P A 1
Cl1A Cl 0.8669(8) 0.6039(16) 0.6567(14) 0.059(6) Uani 0.193(8) 1 d D . P A 1
Cl2A Cl 0.8908(3) 0.7226(8) 0.7528(4) 0.053(2) Uani 0.193(8) 1 d D . P A 1
Cl3A Cl 0.9432(5) 0.6362(19) 0.6772(11) 0.140(8) Uani 0.193(8) 1 d D U P A 1
C48B C 0.8772(15) 0.690(4) 0.664(2) 0.064(12) Uani 0.137(8) 1 d . U P A 2
H48B H 0.8601 0.7363 0.6413 0.077 Uiso 0.137(8) 1 calc R U P A 2
Cl1B Cl 0.8638(10) 0.5892(16) 0.6551(15) 0.035(4) Uani 0.137(8) 1 d . . P A 2
Cl3B Cl 0.9289(6) 0.7041(16) 0.6435(11) 0.108(7) Uani 0.137(8) 1 d . U P A 2
Cl2B Cl 0.9028(6) 0.7437(16) 0.7387(11) 0.079(5) Uani 0.137(8) 1 d . U P A 2
C1 C 0.70406(18) 0.3879(3) 0.7276(3) 0.0436(12) Uani 1 1 d . . . . .
C2 C 0.76671(17) 0.3670(4) 0.7721(3) 0.0451(11) Uani 1 1 d . . . . .
C3 C 0.6429(2) 0.4047(6) 0.6618(3) 0.0677(19) Uani 1 1 d . . . . .
C4 C 0.6244(2) 0.4753(6) 0.6890(4) 0.0740(19) Uani 1 1 d . . . . .
H4 H 0.6377 0.5207 0.7145 0.089 Uiso 1 1 calc R U . . .
C5 C 0.5853(2) 0.4797(9) 0.6787(4) 0.095(3) Uani 1 1 d . . . . .
H5 H 0.5734 0.5265 0.6995 0.114 Uiso 1 1 calc R U . . .
C6 C 0.5645(3) 0.4190(11) 0.6400(5) 0.112(4) Uani 1 1 d D . . . .
C7 C 0.5839(3) 0.3486(10) 0.6105(5) 0.118(5) Uani 1 1 d . . . . .
H7 H 0.5705 0.3051 0.5839 0.141 Uiso 1 1 calc R U . . .
C8 C 0.6226(3) 0.3413(8) 0.6196(3) 0.094(3) Uani 1 1 d . . . . .
H8 H 0.6345 0.2955 0.5981 0.113 Uiso 1 1 calc R U . . .
C9 C 0.5220(3) 0.4224(13) 0.6290(7) 0.134(5) Uani 1 1 d D U . . .
C10 C 0.5092(5) 0.421(2) 0.5680(9) 0.286(13) Uani 1 1 d D U . . .
H10A H 0.5296 0.4168 0.5443 0.428 Uiso 1 1 calc R U . . .
H10B H 0.4954 0.4787 0.5569 0.428 Uiso 1 1 calc R U . . .
H10C H 0.4933 0.3662 0.5589 0.428 Uiso 1 1 calc R U . . .
C11 C 0.5077(4) 0.5130(16) 0.6518(13) 0.269(13) Uani 1 1 d D U . . .
H11A H 0.5143 0.5170 0.6962 0.403 Uiso 1 1 calc R U . . .
H11B H 0.4812 0.5144 0.6418 0.403 Uiso 1 1 calc R U . . .
H11C H 0.5182 0.5664 0.6323 0.403 Uiso 1 1 calc R U . . .
C12 C 0.5067(4) 0.3539(16) 0.6614(11) 0.230(11) Uani 1 1 d D U . . .
H12A H 0.4802 0.3570 0.6519 0.345 Uiso 1 1 calc R U . . .
H12B H 0.5138 0.3642 0.7053 0.345 Uiso 1 1 calc R U . . .
H12C H 0.5151 0.2918 0.6501 0.345 Uiso 1 1 calc R U . . .
C13 C 0.83435(19) 0.3500(5) 0.7979(3) 0.0601(15) Uani 1 1 d . . . . .
C14 C 0.8386(2) 0.2836(5) 0.8462(3) 0.0666(17) Uani 1 1 d . . . . .
H14 H 0.8189 0.2432 0.8512 0.080 Uiso 1 1 calc R U . . .
C15 C 0.8717(2) 0.2753(6) 0.8880(4) 0.082(2) Uani 1 1 d . . . . .
H15 H 0.8736 0.2302 0.9200 0.099 Uiso 1 1 calc R U . . .
C16 C 0.9010(3) 0.3334(9) 0.8813(5) 0.100(3) Uani 1 1 d . . . . .
C17 C 0.8968(3) 0.3984(8) 0.8326(6) 0.102(3) Uani 1 1 d . . . . .
H17 H 0.9167 0.4374 0.8269 0.123 Uiso 1 1 calc R U . . .
C18 C 0.8642(2) 0.4084(6) 0.7918(4) 0.0740(19) Uani 1 1 d . . . . .
H18 H 0.8624 0.4545 0.7604 0.089 Uiso 1 1 calc R U . . .
C19 C 0.9369(4) 0.3285(13) 0.9271(8) 0.147(5) Uani 1 1 d D U . . .
C20 C 0.9560(5) 0.2447(16) 0.9138(11) 0.298(15) Uani 1 1 d D U . . .
H20A H 0.9578 0.2422 0.8700 0.447 Uiso 1 1 calc R U . . .
H20B H 0.9429 0.1892 0.9255 0.447 Uiso 1 1 calc R U . . .
H20C H 0.9804 0.2457 0.9369 0.447 Uiso 1 1 calc R U . . .
C21 C 0.9275(6) 0.3206(19) 0.9959(8) 0.258(12) Uani 1 1 d D U . . .
H21A H 0.9011 0.3206 0.9953 0.387 Uiso 1 1 calc R U . . .
H21B H 0.9380 0.3745 1.0198 0.387 Uiso 1 1 calc R U . . .
H21C H 0.9376 0.2621 1.0145 0.387 Uiso 1 1 calc R U . . .
C22 C 0.9600(5) 0.4167(16) 0.9280(10) 0.229(11) Uani 1 1 d D U . . .
H22A H 0.9509 0.4640 0.9545 0.343 Uiso 1 1 calc R U . . .
H22B H 0.9587 0.4418 0.8865 0.343 Uiso 1 1 calc R U . . .
H22C H 0.9852 0.4012 0.9437 0.343 Uiso 1 1 calc R U . . .
C23 C 0.77158(18) 0.3525(4) 0.9785(2) 0.0494(12) Uani 1 1 d . . . . .
H23 H 0.7870 0.3367 0.9491 0.059 Uiso 1 1 calc R U . . .
C24 C 0.7855(2) 0.3478(4) 1.0403(3) 0.0585(15) Uani 1 1 d . . . . .
H24 H 0.8099 0.3292 1.0523 0.070 Uiso 1 1 calc R U . . .
C25 C 0.7633(2) 0.3708(4) 1.0849(3) 0.0609(17) Uani 1 1 d . . . . .
H25 H 0.7722 0.3679 1.1272 0.073 Uiso 1 1 calc R U . . .
C26 C 0.7274(2) 0.3981(4) 1.0645(3) 0.0629(18) Uani 1 1 d . . . . .
H26 H 0.7119 0.4151 1.0936 0.076 Uiso 1 1 calc R U . . .
C27 C 0.7138(2) 0.4010(4) 1.0016(3) 0.0505(14) Uani 1 1 d . . . . .
C28 C 0.6763(2) 0.4238(4) 0.9745(3) 0.0573(15) Uani 1 1 d . . . . .
C29 C 0.6486(3) 0.4531(6) 1.0084(4) 0.079(2) Uani 1 1 d . . . . .
H29 H 0.6539 0.4622 1.0512 0.095 Uiso 1 1 calc R U . . .
C30 C 0.6129(3) 0.4686(7) 0.9787(5) 0.098(3) Uani 1 1 d . . . . .
H30 H 0.5944 0.4866 1.0020 0.117 Uiso 1 1 calc R U . . .
C31 C 0.6047(3) 0.4579(8) 0.9153(5) 0.096(3) Uani 1 1 d . . . . .
H31 H 0.5808 0.4686 0.8958 0.116 Uiso 1 1 calc R U . . .
C32 C 0.6326(2) 0.4307(6) 0.8796(4) 0.076(2) Uani 1 1 d . . . . .
H32 H 0.6269 0.4236 0.8366 0.092 Uiso 1 1 calc R U . . .
C33 C 0.66865(17) 0.4143(4) 0.9084(3) 0.0544(13) Uani 1 1 d . . . . .
C34 C 0.7404(2) 0.3656(4) 0.4832(3) 0.0560(15) Uani 1 1 d . . . . .
C35 C 0.7130(2) 0.3502(4) 0.4329(3) 0.0617(16) Uani 1 1 d . . . . .
H35 H 0.6892 0.3341 0.4401 0.074 Uiso 1 1 calc R U . . .
C36 C 0.7208(2) 0.3584(5) 0.3717(3) 0.0668(19) Uani 1 1 d . . . . .
H36 H 0.7020 0.3481 0.3387 0.080 Uiso 1 1 calc R U . . .
C37 C 0.7556(3) 0.3813(4) 0.3595(3) 0.0632(18) Uani 1 1 d . . . . .
C38 C 0.7840(2) 0.4059(4) 0.4099(3) 0.0606(16) Uani 1 1 d . . . . .
C39 C 0.8184(2) 0.4463(5) 0.4036(3) 0.0687(18) Uani 1 1 d . . . . .
H39 H 0.8236 0.4590 0.3635 0.082 Uiso 1 1 calc R U . . .
C40 C 0.8441(2) 0.4679(5) 0.4510(4) 0.0702(18) Uani 1 1 d . . . . .
H40 H 0.8665 0.4948 0.4436 0.084 Uiso 1 1 calc R U . . .
C41 C 0.8375(2) 0.4494(5) 0.5141(3) 0.0663(16) Uani 1 1 d . . . . .
H41 H 0.8557 0.4605 0.5477 0.080 Uiso 1 1 calc R U . . .
C42 C 0.8034(2) 0.4148(4) 0.5229(3) 0.0595(15) Uani 1 1 d . . . . .
C43 C 0.7759(2) 0.3934(4) 0.4727(3) 0.0579(16) Uani 1 1 d . . . . .
C44 C 0.7313(2) 0.3542(4) 0.5469(3) 0.0582(15) Uani 1 1 d . . . . .
C45 C 0.7942(2) 0.4035(4) 0.5876(3) 0.0574(14) Uani 1 1 d . . . . .
C46 C 0.7318(3) 0.3909(5) 0.2483(3) 0.087(3) Uani 1 1 d . . . . .
H46A H 0.7252 0.3264 0.2356 0.130 Uiso 1 1 calc R U . . .
H46B H 0.7389 0.4261 0.2136 0.130 Uiso 1 1 calc R U . . .
H46C H 0.7110 0.4218 0.2626 0.130 Uiso 1 1 calc R U . . .
C47 C 0.7973(3) 0.3544(5) 0.2781(4) 0.088(3) Uani 1 1 d . . . . .
H47A H 0.8152 0.3423 0.3140 0.131 Uiso 1 1 calc R U . . .
H47B H 0.8066 0.4024 0.2525 0.131 Uiso 1 1 calc R U . . .
H47C H 0.7926 0.2961 0.2546 0.131 Uiso 1 1 calc R U . . .
N1 N 0.68859(16) 0.3919(3) 0.7791(2) 0.0486(11) Uani 1 1 d D . . . .
H1A H 0.6649 0.3979 0.7742 0.027(12) Uiso 1 1 calc DR . . . .
N2 N 0.74019(15) 0.3744(3) 0.7218(2) 0.0463(10) Uani 1 1 d . . . . .
N3 N 0.76182(14) 0.3664(3) 0.8308(2) 0.0467(10) Uani 1 1 d D . . . .
H3A H 0.7813 0.3567 0.8572 0.08(3) Uiso 1 1 calc DR . . . .
N4 N 0.68253(18) 0.3976(4) 0.6706(2) 0.0575(13) Uani 1 1 d . . . . .
N5 N 0.80152(15) 0.3584(4) 0.7557(2) 0.0539(11) Uani 1 1 d . . . . .
N6 N 0.73664(16) 0.3789(3) 0.9583(2) 0.0485(11) Uani 1 1 d . . . . .
N7 N 0.76071(17) 0.3764(3) 0.5947(2) 0.0548(13) Uani 1 1 d D . . . .
H7A H 0.7560 0.3715 0.6324 0.08(3) Uiso 1 1 calc DR . . . .
N8 N 0.7625(2) 0.3888(3) 0.2984(3) 0.0735(19) Uani 1 1 d . . . . .
O1 O 0.70161(15) 0.3297(3) 0.55917(19) 0.0630(11) Uani 1 1 d . . . . .
O2 O 0.81724(14) 0.4215(4) 0.6343(2) 0.0666(11) Uani 1 1 d . . . . .
Pt1 Pt 0.71353(2) 0.38556(2) 0.86782(2) 0.04065(10) Uani 1 1 d . . . . .
H4A H 0.695(2) 0.365(6) 0.631(4) 0.08(2) Uiso 1 1 d . . . . .
H5A H 0.8004(15) 0.384(3) 0.712(3) 0.030(13) Uiso 1 1 d . . . . .

loop_
_atom_site_aniso_label
_atom_site_aniso_U_11
_atom_site_aniso_U_22
_atom_site_aniso_U_33
_atom_site_aniso_U_23
_atom_site_aniso_U_13
_atom_site_aniso_U_12
C48A 0.052(9) 0.038(8) 0.039(9) -0.012(7) 0.024(7) -0.020(7)
Cl1A 0.061(7) 0.079(15) 0.036(7) 0.008(9) -0.005(5) -0.003(10)
Cl2A 0.062(5) 0.063(5) 0.033(4) -0.011(3) 0.002(3) 0.002(4)
Cl3A 0.099(9) 0.197(16) 0.126(13) -0.055(11) 0.028(9) 0.009(9)
C48B 0.067(14) 0.065(15) 0.063(14) -0.003(9) 0.013(9) 0.012(9)
Cl1B 0.071(10) 0.012(4) 0.021(6) 0.001(3) 0.002(6) -0.017(5)
Cl3B 0.098(9) 0.106(10) 0.131(11) -0.006(7) 0.061(8) -0.022(7)
Cl2B 0.085(8) 0.075(8) 0.073(8) -0.032(6) -0.009(7) 0.006(6)
C1 0.073(3) 0.030(2) 0.028(2) -0.0012(16) 0.006(2) -0.0063(19)
C2 0.073(3) 0.031(2) 0.035(3) 0.0049(19) 0.021(2) 0.006(2)
C3 0.075(4) 0.085(5) 0.039(3) 0.010(3) -0.007(3) -0.031(4)
C4 0.063(4) 0.097(6) 0.060(4) 0.007(4) -0.001(3) -0.012(4)
C5 0.061(4) 0.153(9) 0.069(5) 0.017(5) 0.001(4) -0.018(5)
C6 0.075(5) 0.200(12) 0.059(5) 0.025(7) -0.003(4) -0.041(7)
C7 0.108(7) 0.177(11) 0.060(5) 0.019(6) -0.022(5) -0.084(8)
C8 0.122(7) 0.114(7) 0.042(4) 0.004(4) -0.001(4) -0.054(6)
C9 0.068(5) 0.203(12) 0.126(9) 0.015(9) -0.006(6) -0.042(7)
C10 0.108(12) 0.56(4) 0.171(18) -0.05(2) -0.044(12) 0.021(18)
C11 0.082(9) 0.26(2) 0.45(3) -0.04(2) -0.020(16) -0.018(12)
C12 0.106(10) 0.30(2) 0.30(3) 0.130(19) 0.057(13) -0.036(13)
C13 0.076(4) 0.066(4) 0.042(3) 0.006(3) 0.024(3) 0.019(3)
C14 0.078(4) 0.072(4) 0.051(3) 0.013(3) 0.016(3) 0.020(3)
C15 0.093(5) 0.088(5) 0.066(5) 0.018(4) 0.011(4) 0.034(4)
C16 0.075(5) 0.134(9) 0.093(7) 0.018(6) 0.014(5) 0.021(5)
C17 0.087(6) 0.120(8) 0.105(8) 0.020(6) 0.027(6) 0.004(5)
C18 0.074(4) 0.087(5) 0.064(4) 0.018(4) 0.022(3) 0.012(4)
C19 0.103(7) 0.189(13) 0.143(11) 0.037(10) -0.005(7) 0.036(8)
C20 0.208(18) 0.29(2) 0.35(3) -0.09(2) -0.120(19) 0.156(18)
C21 0.216(19) 0.41(3) 0.129(14) 0.029(18) -0.068(13) 0.06(2)
C22 0.168(16) 0.26(2) 0.23(2) -0.005(19) -0.077(16) -0.032(16)
C23 0.078(4) 0.041(3) 0.029(2) -0.003(2) 0.006(2) -0.009(2)
C24 0.099(5) 0.041(3) 0.035(3) 0.000(2) 0.007(3) -0.014(3)
C25 0.110(5) 0.047(3) 0.024(3) 0.000(2) 0.005(3) -0.014(3)
C26 0.118(6) 0.041(3) 0.036(3) -0.005(2) 0.032(3) -0.012(3)
C27 0.091(4) 0.032(2) 0.034(3) -0.0053(19) 0.029(3) -0.012(2)
C28 0.093(4) 0.044(3) 0.043(3) -0.002(2) 0.037(3) -0.006(3)
C29 0.111(6) 0.074(4) 0.063(4) 0.005(4) 0.050(4) 0.007(4)
C30 0.105(6) 0.113(7) 0.089(6) -0.002(5) 0.064(6) 0.017(5)
C31 0.080(5) 0.121(7) 0.097(7) 0.004(6) 0.045(5) 0.014(5)
C32 0.077(4) 0.089(5) 0.070(5) 0.004(4) 0.032(4) -0.002(4)
C33 0.066(3) 0.047(3) 0.055(3) 0.004(3) 0.024(3) -0.004(2)
C34 0.106(5) 0.031(2) 0.034(3) -0.002(2) 0.018(3) 0.003(3)
C35 0.113(5) 0.034(3) 0.038(3) 0.000(2) 0.010(3) 0.003(3)
C36 0.131(6) 0.033(3) 0.036(3) -0.001(2) 0.011(3) 0.004(3)
C37 0.118(6) 0.033(3) 0.040(3) -0.006(2) 0.015(3) 0.003(3)
C38 0.106(5) 0.036(3) 0.043(3) 0.005(2) 0.023(3) 0.012(3)
C39 0.118(6) 0.051(3) 0.041(3) -0.003(3) 0.022(3) 0.004(3)
C40 0.097(5) 0.055(4) 0.066(4) -0.004(3) 0.038(4) -0.002(3)
C41 0.092(5) 0.059(4) 0.050(3) 0.004(3) 0.018(3) 0.007(3)
C42 0.100(5) 0.035(3) 0.050(3) 0.007(2) 0.034(3) 0.009(3)
C43 0.108(5) 0.032(3) 0.034(3) -0.0010(19) 0.015(3) 0.012(3)
C44 0.110(5) 0.027(2) 0.038(3) -0.009(2) 0.010(3) 0.007(3)
C45 0.092(4) 0.049(3) 0.033(3) -0.007(2) 0.013(3) 0.005(3)
C46 0.175(10) 0.047(4) 0.037(3) 0.005(2) 0.008(5) 0.010(4)
C47 0.167(9) 0.049(4) 0.056(4) -0.014(3) 0.051(5) -0.013(5)
N1 0.063(3) 0.048(3) 0.036(2) 0.0013(17) 0.012(2) -0.0044(18)
N2 0.074(3) 0.039(2) 0.027(2) 0.0001(16) 0.013(2) 0.0016(18)
N3 0.061(3) 0.050(2) 0.031(2) 0.0007(18) 0.0119(19) 0.0022(19)
N4 0.083(4) 0.059(3) 0.031(2) -0.005(2) 0.010(2) -0.009(2)
N5 0.079(3) 0.051(2) 0.034(2) 0.010(2) 0.017(2) 0.010(2)
N6 0.084(3) 0.031(2) 0.034(2) -0.0014(15) 0.020(2) -0.0073(18)
N7 0.101(4) 0.036(2) 0.034(2) 0.0065(17) 0.030(3) 0.002(2)
N8 0.144(6) 0.043(3) 0.036(3) -0.0037(19) 0.022(3) 0.008(3)
O1 0.106(3) 0.048(2) 0.037(2) -0.0060(17) 0.016(2) -0.010(2)
O2 0.094(3) 0.061(3) 0.049(2) 0.012(2) 0.027(2) 0.005(2)
Pt1 0.06304(16) 0.03489(14) 0.02616(14) -0.00127(6) 0.01376(9) -0.00573(7)

loop_
_atom_type_symbol
_atom_type_description
_atom_type_scat_dispersion_real
_atom_type_scat_dispersion_imag
_atom_type_scat_source
C C 0.0181 0.0091 'International Tables Vol C Tables 4.2.6.8 and 6.1.1.4'
H H 0.0000 0.0000 'International Tables Vol C Tables 4.2.6.8 and 6.1.1.4'
N N 0.0311 0.0180 'International Tables Vol C Tables 4.2.6.8 and 6.1.1.4'
O O 0.0492 0.0322 'International Tables Vol C Tables 4.2.6.8 and 6.1.1.4'
Cl Cl 0.3639 0.7018 'International Tables Vol C Tables 4.2.6.8 and 6.1.1.4'
Pt Pt -4.5932 6.9264 'International Tables Vol C Tables 4.2.6.8 and 6.1.1.4'

loop_
_geom_angle_atom_site_label_1
_geom_angle_atom_site_label_2
_geom_angle_atom_site_label_3
_geom_angle
Cl3A C48A Cl1A 111.7(16)
Cl3A C48A Cl2A 120.1(16)
Cl1A C48A Cl2A 105.5(14)
Cl1B C48B Cl2B 126(4)
Cl1B C48B Cl3B 111(3)
Cl2B C48B Cl3B 77(2)
C48B Cl3B Cl2B 49.4(17)
C48B Cl2B Cl3B 53.1(17)
N1 C1 N2 128.2(5)
N1 C1 N4 119.8(6)
N2 C1 N4 112.0(5)
N3 C2 N2 127.1(6)
N3 C2 N5 120.4(6)
N2 C2 N5 112.4(5)
C4 C3 C8 118.9(8)
C4 C3 N4 122.5(6)
C8 C3 N4 118.4(9)
C3 C4 C5 120.5(8)
C6 C5 C4 122.7(11)
C5 C6 C7 116.1(9)
C5 C6 C9 123.2(13)
C7 C6 C9 120.7(11)
C8 C7 C6 123.1(9)
C7 C8 C3 118.5(11)
C10 C9 C12 112.7(14)
C10 C9 C11 104.5(14)
C12 C9 C11 103.7(14)
C10 C9 C6 111.3(14)
C12 C9 C6 112.2(14)
C11 C9 C6 111.8(13)
C18 C13 C14 117.2(7)
C18 C13 N5 120.0(6)
C14 C13 N5 122.8(7)
C13 C14 C15 122.3(8)
C16 C15 C14 119.8(8)
C15 C16 C17 117.6(10)
C15 C16 C19 121.1(11)
C17 C16 C19 121.3(12)
C16 C17 C18 123.2(10)
C13 C18 C17 119.9(8)
C20 C19 C22 112.9(14)
C20 C19 C16 108.0(16)
C22 C19 C16 113.8(14)
C20 C19 C21 108.2(14)
C22 C19 C21 103.9(14)
C16 C19 C21 109.8(13)
N6 C23 C24 122.8(6)
C23 C24 C25 119.8(7)
C26 C25 C24 117.7(6)
C25 C26 C27 121.3(6)
N6 C27 C26 119.7(7)
N6 C27 C28 113.6(5)
C26 C27 C28 126.6(6)
C29 C28 C33 119.9(7)
C29 C28 C27 124.5(6)
C33 C28 C27 115.6(5)
C30 C29 C28 120.4(8)
C31 C30 C29 120.6(7)
C30 C31 C32 120.1(9)
C33 C32 C31 120.3(8)
C32 C33 C28 118.6(6)
C32 C33 Pt1 127.9(5)
C28 C33 Pt1 113.5(5)
C35 C34 C43 119.9(6)
C35 C34 C44 119.3(7)
C43 C34 C44 120.8(6)
C34 C35 C36 120.9(7)
C37 C36 C35 121.0(7)
C36 C37 N8 119.8(8)
C36 C37 C38 120.0(6)
N8 C37 C38 120.0(8)
C39 C38 C43 116.2(7)
C39 C38 C37 125.8(6)
C43 C38 C37 117.9(7)
C40 C39 C38 124.4(6)
C39 C40 C41 119.9(7)
C42 C41 C40 117.9(7)
C41 C42 C43 122.1(6)
C41 C42 C45 119.5(7)
C43 C42 C45 118.4(6)
C34 C43 C42 120.8(6)
C34 C43 C38 119.9(7)
C42 C43 C38 119.2(7)
O1 C44 N7 121.1(5)
O1 C44 C34 124.2(6)
N7 C44 C34 114.7(6)
O2 C45 N7 119.9(6)
O2 C45 C42 121.8(7)
N7 C45 C42 118.3(6)
C1 N1 Pt1 128.0(5)
C1 N2 C2 122.1(5)
C2 N3 Pt1 128.2(4)
C1 N4 C3 124.6(6)
C2 N5 C13 125.0(5)
C23 N6 C27 118.6(5)
C23 N6 Pt1 125.4(4)
C27 N6 Pt1 116.0(5)
C45 N7 C44 127.0(5)
C37 N8 C46 119.5(8)
C37 N8 C47 122.5(7)
C46 N8 C47 113.0(7)
C33 Pt1 N1 96.9(2)
C33 Pt1 N6 80.9(3)
N1 Pt1 N6 177.73(19)
C33 Pt1 N3 174.8(2)
N1 Pt1 N3 86.2(2)
N6 Pt1 N3 96.1(2)

loop_
_geom_bond_atom_site_label_1
_geom_bond_atom_site_label_2
_geom_bond_distance
C48A Cl3A 1.682(17)
C48A Cl1A 1.694(17)
C48A Cl2A 1.705(15)
C48B Cl1B 1.49(6)
C48B Cl2B 1.90(6)
C48B Cl3B 2.00(5)
Cl3B Cl2B 2.44(3)
C1 N1 1.317(8)
C1 N2 1.353(8)
C1 N4 1.375(8)
C2 N3 1.305(7)
C2 N2 1.359(8)
C2 N5 1.369(8)
C3 C4 1.369(12)
C3 C8 1.407(10)
C3 N4 1.435(10)
C4 C5 1.416(10)
C5 C6 1.348(15)
C6 C7 1.41(2)
C6 C9 1.533(14)
C7 C8 1.399(16)
C9 C10 1.34(2)
C9 C12 1.350(19)
C9 C11 1.47(2)
C13 C18 1.378(11)
C13 C14 1.387(9)
C13 N5 1.409(9)
C14 C15 1.413(11)
C15 C16 1.362(14)
C16 C17 1.381(15)
C16 C19 1.532(17)
C17 C18 1.388(14)
C19 C20 1.41(2)
C19 C22 1.49(2)
C19 C21 1.58(2)
C23 N6 1.340(9)
C23 C24 1.367(8)
C24 C25 1.379(10)
C25 C26 1.376(12)
C26 C27 1.385(9)
C27 N6 1.370(8)
C27 C28 1.446(10)
C28 C29 1.388(9)
C28 C33 1.426(9)
C29 C30 1.385(13)
C30 C31 1.373(14)
C31 C32 1.408(10)
C32 C33 1.394(10)
C33 Pt1 2.000(6)
C34 C35 1.389(10)
C34 C43 1.400(11)
C34 C44 1.470(8)
C35 C36 1.396(8)
C36 C37 1.367(11)
C37 N8 1.383(9)
C37 C38 1.440(11)
C38 C39 1.398(11)
C38 C43 1.439(8)
C39 C40 1.327(11)
C40 C41 1.441(9)
C41 C42 1.368(10)
C42 C43 1.407(10)
C42 C45 1.491(8)
C44 O1 1.200(9)
C44 N7 1.418(9)
C45 O2 1.249(8)
C45 N7 1.308(9)
C46 N8 1.449(12)
C47 N8 1.475(12)
N1 Pt1 2.012(5)
N3 Pt1 2.049(5)
N6 Pt1 2.027(5)

loop_
_geom_hbond_atom_site_label_D
_geom_hbond_atom_site_label_H
_geom_hbond_atom_site_label_A
_geom_hbond_distance_DH
_geom_hbond_distance_HA
_geom_hbond_distance_DA
_geom_hbond_angle_DHA
_geom_hbond_site_symmetry_A
C18 H18 Cl1B 0.93 2.96 3.88(3) 173.6 .
C23 H23 N3 0.93 2.63 3.174(7) 117.6 .
C24 H24 Cl1B 0.93 2.98 3.63(4) 127.7 6_566
N7 H7A N2 0.86 2.09 2.946(6) 172.9 .
N4 H4A N7 1.12(9) 2.62(9) 3.490(8) 133(6) .
N4 H4A O1 1.12(9) 1.68(9) 2.766(7) 162(7) .
N5 H5A O2 1.00(6) 1.94(6) 2.899(6) 159(5) .

loop_
_platon_squeeze_void_nr
_platon_squeeze_void_average_x
_platon_squeeze_void_average_y
_platon_squeeze_void_average_z
_platon_squeeze_void_volume
_platon_squeeze_void_count_electrons
_platon_squeeze_void_content
1 0.500 0.000 0.292 1192 182 ' '
2 0.000 0.500 0.845 1192 182 ' '
